data_4326517
loop_
_publ_author_name
'Daniel L. Reger'
'Jacob J. Horger'
'Agota Debreczeni'
'Mark D. Smith'

_publ_contact_author_address
;
Department of Chemistry and Biochemistry
University of South Carolina
Columbia, South Carolina 29208
USA
;
_publ_contact_author_email reger@mail.chem.sc.edu
_publ_contact_author_fax '1 803 777 9521'
_publ_contact_author_name 'Professor Daniel L. Reger'
_publ_contact_author_phone '1 803 777 2587'
_publ_section_title
;
 Syntheses and Characterization of Copper(II) Carboxylate Dimers Formed
 from Enantiopure Ligands Containing a Strong \p...\p Stacking Synthon:
 Enantioselective Single-Crystal to Single-Crystal Gas/Solid-Mediated
 Transformations
;
_journal_name_full 'Inorganic Chemistry'
_journal_page_first 10225
_journal_page_last 10240
_journal_paper_doi 10.1021/ic201238n
_journal_volume 50
_journal_year 2011
_chemical_absolute_configuration ad
_chemical_formula_moiety 'C138 H103 Cu4 N17 O43'
_chemical_formula_sum 'C138 H103 Cu4 N17 O43'
_chemical_formula_weight 2941.53
_chemical_name_systematic
; 
 ? 
;
_space_group_IT_number 19
_symmetry_cell_setting orthorhombic
_symmetry_space_group_name_Hall 'P 2ac 2ab'
_symmetry_space_group_name_H-M 'P 21 21 21'
_atom_sites_solution_hydrogens geom
_atom_sites_solution_primary direct
_atom_sites_solution_secondary difmap
_audit_creation_method SHELXL-97
_cell_angle_alpha 90.00
_cell_angle_beta 90.00
_cell_angle_gamma 90.00
_cell_formula_units_Z 4
_cell_length_a 15.1728(15)
_cell_length_b 21.670(2)
_cell_length_c 52.697(5)
_cell_measurement_reflns_used 1470
_cell_measurement_temperature 150(2)
_cell_measurement_theta_max 19.740
_cell_measurement_theta_min 2.149
_cell_volume 17326(3)
_computing_cell_refinement 'SAINT-Plus Version 6.45 (Bruker, 2001)'
_computing_data_collection 'SMART Version 5.625 (Bruker, 2001)'
_computing_data_reduction 'SAINT-Plus Version 6.45 (Bruker, 2001)'
_computing_molecular_graphics various
_computing_publication_material 'SHELXTL Version 6.14 (Bruker, 2000)'
_computing_structure_refinement 'SHELXL-97 (Sheldrick, 1997)'
_computing_structure_solution 'SHELXS-97 (Sheldrick, 1990)'
_diffrn_ambient_temperature 150(2)
_diffrn_measured_fraction_theta_full 1.000
_diffrn_measured_fraction_theta_max 1.000
_diffrn_measurement_device_type 'Bruker SMART APEX CCD diffractometer'
_diffrn_measurement_method 'omega scans'
_diffrn_radiation_monochromator graphite
_diffrn_radiation_source 'fine-focus sealed tube'
_diffrn_radiation_type MoK\a
_diffrn_radiation_wavelength 0.71073
_diffrn_reflns_av_R_equivalents 0.2005
_diffrn_reflns_av_sigmaI/netI 0.2089
_diffrn_reflns_limit_h_max 13
_diffrn_reflns_limit_h_min -13
_diffrn_reflns_limit_k_max 18
_diffrn_reflns_limit_k_min -18
_diffrn_reflns_limit_l_max 45
_diffrn_reflns_limit_l_min -45
_diffrn_reflns_number 75115
_diffrn_reflns_theta_full 18.00
_diffrn_reflns_theta_max 18.00
_diffrn_reflns_theta_min 1.02
_exptl_absorpt_coefficient_mu 0.556
_exptl_absorpt_correction_type none
_exptl_crystal_colour blue-green
_exptl_crystal_density_diffrn 1.128
_exptl_crystal_description 'rectanglur bar'
_exptl_crystal_F_000 6040
_exptl_crystal_size_max 0.20
_exptl_crystal_size_mid 0.08
_exptl_crystal_size_min 0.06
_refine_diff_density_max 0.488
_refine_diff_density_min -0.490
_refine_diff_density_rms 0.089
_refine_ls_abs_structure_details 'Flack H D (1983), Acta Cryst. A39, 876-881'
_refine_ls_abs_structure_Flack 0.06(3)
_refine_ls_extinction_method none
_refine_ls_goodness_of_fit_ref 0.879
_refine_ls_hydrogen_treatment constr
_refine_ls_matrix_type full
_refine_ls_number_parameters 742
_refine_ls_number_reflns 11917
_refine_ls_number_restraints 1041
_refine_ls_restrained_S_all 0.865
_refine_ls_R_factor_all 0.1232
_refine_ls_R_factor_gt 0.0782
_refine_ls_shift/su_max 0.000
_refine_ls_shift/su_mean 0.000
_refine_ls_structure_factor_coef Fsqd
_refine_ls_weighting_details 'calc w=1/[\s^2^(Fo^2^)+(0.0554P)^2^+0.0000P] where P=(Fo^2^+2Fc^2^)/3'
_refine_ls_weighting_scheme calc
_refine_ls_wR_factor_gt 0.1660
_refine_ls_wR_factor_ref 0.1814
_reflns_number_gt 6196
_reflns_number_total 11917
_reflns_threshold_expression >2sigma(I)
_cod_data_source_file ic201238n_si_002_8.cif
_cod_data_source_block 8
_cod_original_cell_volume 17327(3)
_cod_original_sg_symbol_Hall 'P 2ab 2ac'
_cod_database_code 4326517

loop_
_symmetry_equiv_pos_as_xyz
'x, y, z'
'-x+1/2, -y, z+1/2'
'-x, y+1/2, -z+1/2'
'x+1/2, -y+1/2, -z'

loop_
_atom_site_label
_atom_site_type_symbol
_atom_site_fract_x
_atom_site_fract_y
_atom_site_fract_z
_atom_site_U_iso_or_equiv
_atom_site_adp_type
_atom_site_occupancy
_atom_site_symmetry_multiplicity
_atom_site_calc_flag
_atom_site_refinement_flags
_atom_site_disorder_assembly
_atom_site_disorder_group
Cu1 Cu 0.96585(14) 0.42331(11) 0.30566(4) 0.0486(7) Uani 1 1 d D . .
Cu2 Cu 0.93582(15) 0.41252(11) 0.35582(4) 0.0546(8) Uani 1 1 d . B .
Cu3 Cu 0.55385(14) 0.54477(10) 0.45881(4) 0.0420(7) Uani 1 1 d . A .
Cu4 Cu 0.57589(14) 0.52072(10) 0.41078(4) 0.0392(7) Uani 1 1 d D . .
C1G C 0.4273(10) 0.7295(6) 0.4291(3) 0.065(6) Uiso 1 1 d D . .
C2G C 0.4254(9) 0.7926(6) 0.4403(3) 0.057(6) Uiso 1 1 d D . .
C3G C 0.3584(9) 0.8105(7) 0.4550(3) 0.072(3) Uiso 1 1 d D . .
C4G C 0.2862(9) 0.7767(6) 0.4568(3) 0.062(6) Uiso 1 1 d D . .
C5G C 0.2741(10) 0.7178(7) 0.4446(3) 0.073(7) Uiso 1 1 d D . .
C6G C 0.5034(10) 0.8232(7) 0.4373(3) 0.072(3) Uiso 1 1 d D . .
H6G H 0.5502 0.8070 0.4274 0.087 Uiso 1 1 calc R . .
C7G C 0.5104(10) 0.8830(7) 0.4504(3) 0.072(3) Uiso 1 1 d D . .
H7G H 0.5617 0.9081 0.4494 0.087 Uiso 1 1 calc R . .
C8G C 0.4387(10) 0.8996(7) 0.4639(3) 0.072(3) Uiso 1 1 d D . .
H8G H 0.4417 0.9400 0.4708 0.087 Uiso 1 1 calc R . .
C9G C 0.3643(10) 0.8696(7) 0.4692(3) 0.072(3) Uiso 1 1 d D . .
C10G C 0.2915(11) 0.8807(7) 0.4825(3) 0.072(3) Uiso 1 1 d D . .
H10G H 0.2933 0.9169 0.4926 0.087 Uiso 1 1 calc R . .
C11G C 0.2194(11) 0.8501(7) 0.4837(3) 0.080(7) Uiso 1 1 d D . .
H11G H 0.1717 0.8649 0.4937 0.096 Uiso 1 1 calc R . .
C12G C 0.2110(10) 0.7937(7) 0.4700(3) 0.076(7) Uiso 1 1 d D . .
H12G H 0.1585 0.7699 0.4699 0.091 Uiso 1 1 calc R . .
C13G C 0.3503(10) 0.6328(6) 0.4197(3) 0.037(5) Uiso 1 1 d D . .
H13G H 0.2971 0.6113 0.4265 0.044 Uiso 1 1 calc R . .
N1G N 0.3532(8) 0.6938(6) 0.4316(2) 0.049(5) Uiso 1 1 d D . .
O1G O 0.4865(7) 0.7099(5) 0.4154(2) 0.056(4) Uiso 1 1 d D . .
O2G O 0.2147(8) 0.6800(6) 0.4447(2) 0.073(4) Uiso 1 1 d D . .
C14G C 0.3293(15) 0.6484(10) 0.3893(4) 0.098(8) Uiso 1 1 d . . .
H14O H 0.2859 0.6824 0.3882 0.117 Uiso 1 1 calc R . .
H14P H 0.3842 0.6622 0.3808 0.117 Uiso 1 1 calc R . .
C15G C 0.2933(14) 0.5920(11) 0.3756(4) 0.080(7) Uiso 1 1 d . . .
C16G C 0.4256(13) 0.5904(9) 0.4231(4) 0.057(6) Uiso 1 1 d . . .
N2G N 0.3126(11) 0.5872(9) 0.3519(4) 0.114(7) Uiso 1 1 d . . .
H2G1 H 0.3030 0.5522 0.3438 0.137 Uiso 1 1 calc R . .
H2G2 H 0.3353 0.6189 0.3437 0.137 Uiso 1 1 calc R . .
O3G O 0.2613(10) 0.5463(7) 0.3866(3) 0.096(5) Uiso 1 1 d . . .
O4G O 0.4480(7) 0.5855(5) 0.4466(2) 0.042(3) Uiso 1 1 d . A .
O5G O 0.4578(7) 0.5620(5) 0.4061(2) 0.043(3) Uiso 1 1 d . . .
C1A C 0.6875(11) 0.3896(10) 0.2832(4) 0.135(3) Uiso 1 1 d D A .
C2A C 0.6747(8) 0.3721(9) 0.2558(3) 0.135(3) Uiso 1 1 d D . .
C3A C 0.6563(8) 0.4153(7) 0.2390(3) 0.135(3) Uiso 1 1 d D . .
C4A C 0.6475(16) 0.4738(8) 0.2460(4) 0.135(3) Uiso 1 1 d D . .
C5A C 0.6625(17) 0.4972(11) 0.2712(4) 0.135(3) Uiso 1 1 d D A .
C6A C 0.6866(15) 0.3094(9) 0.2525(4) 0.135(3) Uiso 1 1 d D . .
H6A H 0.7037 0.2830 0.2660 0.162 Uiso 1 1 calc R . .
C7A C 0.6710(15) 0.2860(9) 0.2265(4) 0.135(3) Uiso 1 1 d D . .
H7A H 0.6691 0.2437 0.2219 0.162 Uiso 1 1 calc R . .
C8A C 0.6596(15) 0.3336(10) 0.2101(4) 0.135(3) Uiso 1 1 d D . .
H8A H 0.6608 0.3206 0.1929 0.162 Uiso 1 1 calc R . .
C9A C 0.6472(16) 0.3942(10) 0.2123(4) 0.135(3) Uiso 1 1 d D . .
C10A C 0.6311(15) 0.4434(10) 0.1985(4) 0.135(3) Uiso 1 1 d D . .
H10A H 0.6294 0.4352 0.1808 0.162 Uiso 1 1 calc R . .
C11A C 0.6173(15) 0.4999(10) 0.2040(4) 0.135(3) Uiso 1 1 d D . .
H11A H 0.5988 0.5276 0.1911 0.162 Uiso 1 1 calc R . .
C12A C 0.6293(15) 0.5224(9) 0.2296(4) 0.135(3) Uiso 1 1 d D . .
H12A H 0.6254 0.5645 0.2345 0.162 Uiso 1 1 calc R . .
N1A N 0.6787(13) 0.4560(6) 0.2892(4) 0.135(3) Uiso 1 1 d D . .
O1A O 0.7036(11) 0.3570(7) 0.3001(3) 0.135(3) Uiso 1 1 d D . .
O2A O 0.6516(11) 0.5546(7) 0.2782(3) 0.135(3) Uiso 1 1 d D . .
O4A O 0.8490(8) 0.4572(5) 0.3022(2) 0.063(4) Uiso 1 1 d . A .
O5A O 0.8218(8) 0.4493(6) 0.3440(3) 0.073(4) Uiso 1 1 d . . .
C16A C 0.7973(15) 0.4584(10) 0.3215(4) 0.083(8) Uiso 1 1 d . A .
C13A C 0.7057(11) 0.4768(6) 0.3153(3) 0.051(3) Uiso 0.50 1 d PD A 3
H13A H 0.6975 0.5224 0.3173 0.061 Uiso 0.50 1 calc PR A 3
C14A C 0.646(2) 0.4409(15) 0.3338(4) 0.051(3) Uiso 0.50 1 d PD A 3
H14A H 0.5844 0.4483 0.3283 0.061 Uiso 0.50 1 calc PR A 3
H14B H 0.6579 0.3965 0.3311 0.061 Uiso 0.50 1 calc PR A 3
C15A C 0.649(2) 0.4516(11) 0.3621(4) 0.051(3) Uiso 0.50 1 d PD A 3
N2A N 0.6771(16) 0.4065(11) 0.3776(5) 0.051(3) Uiso 0.50 1 d PD A 3
H2A1 H 0.6734 0.4112 0.3942 0.061 Uiso 0.50 1 calc PR A 3
H2A2 H 0.6995 0.3725 0.3712 0.061 Uiso 0.50 1 calc PR A 3
O3A O 0.6180(15) 0.4978(12) 0.3733(3) 0.051(3) Uiso 0.50 1 d PD A 3
C13Z C 0.7057(11) 0.4768(6) 0.3153(3) 0.051(3) Uiso 0.50 1 d PD A 4
H13Z H 0.7098 0.5227 0.3135 0.061 Uiso 0.50 1 calc PR A 4
C14Z C 0.642(2) 0.4685(14) 0.3377(5) 0.051(3) Uiso 0.50 1 d PD A 4
H14Y H 0.5813 0.4692 0.3306 0.061 Uiso 0.50 1 calc PR A 4
H14Z H 0.6514 0.4264 0.3445 0.061 Uiso 0.50 1 calc PR A 4
C15Z C 0.6425(18) 0.5117(13) 0.3599(5) 0.051(3) Uiso 0.50 1 d PD A 4
N2Z N 0.7102(15) 0.5522(11) 0.3599(5) 0.051(3) Uiso 0.50 1 d PD A 4
H2Z1 H 0.7176 0.5775 0.3728 0.061 Uiso 0.50 1 calc PR A 4
H2Z2 H 0.7469 0.5533 0.3469 0.061 Uiso 0.50 1 calc PR A 4
O3Z O 0.5777(14) 0.4925(11) 0.3720(3) 0.051(3) Uiso 0.50 1 d PD A 4
C1B C 0.9918(10) 0.2020(9) 0.3125(3) 0.0789(17) Uiso 1 1 d D . .
C2B C 1.0464(10) 0.1671(8) 0.2937(3) 0.0789(17) Uiso 1 1 d D . .
C3B C 1.0085(10) 0.1348(9) 0.2753(3) 0.0789(17) Uiso 1 1 d D . .
C4B C 0.9222(10) 0.1366(9) 0.2714(3) 0.0789(17) Uiso 1 1 d D . .
C5B C 0.8603(10) 0.1680(8) 0.2884(3) 0.0789(17) Uiso 1 1 d D . .
C6B C 1.1326(10) 0.1683(8) 0.2982(3) 0.0789(17) Uiso 1 1 d D . .
H6B H 1.1565 0.1908 0.3121 0.095 Uiso 1 1 calc R . .
C7B C 1.1885(11) 0.1335(8) 0.2809(3) 0.0789(17) Uiso 1 1 d D . .
H7B H 1.2509 0.1321 0.2825 0.095 Uiso 1 1 calc R . .
C8B C 1.1456(11) 0.1039(9) 0.2627(3) 0.0789(17) Uiso 1 1 d D . .
H8B H 1.1829 0.0813 0.2516 0.095 Uiso 1 1 calc R . .
C9B C 1.0621(10) 0.0997(8) 0.2571(3) 0.0789(17) Uiso 1 1 d D . .
C10B C 1.0143(11) 0.0720(9) 0.2391(3) 0.0789(17) Uiso 1 1 d D . .
H10B H 1.0473 0.0457 0.2283 0.095 Uiso 1 1 calc R . .
C11B C 0.9319(11) 0.0743(8) 0.2339(3) 0.0789(17) Uiso 1 1 d D . .
H11B H 0.9079 0.0558 0.2191 0.095 Uiso 1 1 calc R . .
C12B C 0.8781(11) 0.1068(8) 0.2520(3) 0.0789(17) Uiso 1 1 d D . .
H12B H 0.8156 0.1078 0.2507 0.095 Uiso 1 1 calc R . .
C13B C 0.8507(12) 0.2490(9) 0.3239(4) 0.0789(17) Uiso 1 1 d D B .
H13B H 0.7931 0.2567 0.3153 0.095 Uiso 1 1 calc R . .
N1B N 0.9030(9) 0.2085(7) 0.3072(3) 0.0789(17) Uiso 1 1 d D . .
O1B O 1.0246(8) 0.2330(6) 0.3298(2) 0.0789(17) Uiso 1 1 d D . .
O2B O 0.7827(8) 0.1818(6) 0.2853(2) 0.0789(17) Uiso 1 1 d D . .
C14B C 0.8307(12) 0.2137(9) 0.3488(3) 0.061(6) Uiso 1 1 d . . .
H14C H 0.8130 0.1710 0.3446 0.073 Uiso 1 1 calc R . .
H14D H 0.8852 0.2115 0.3591 0.073 Uiso 1 1 calc R . .
C15B C 0.7577(17) 0.2436(11) 0.3648(5) 0.104(9) Uiso 1 1 d . . .
C16B C 0.8894(11) 0.3053(9) 0.3280(4) 0.045(6) Uiso 1 1 d . . .
N2B N 0.7730(11) 0.2413(7) 0.3885(3) 0.084(6) Uiso 1 1 d . . .
H2B1 H 0.7397 0.2623 0.3991 0.100 Uiso 1 1 calc R . .
H2B2 H 0.8168 0.2188 0.3943 0.100 Uiso 1 1 calc R . .
O3B O 0.6987(10) 0.2733(7) 0.3543(3) 0.096(5) Uiso 1 1 d . . .
O4B O 0.9146(7) 0.3374(5) 0.3076(2) 0.044(3) Uiso 1 1 d . B .
O5B O 0.8917(7) 0.3336(5) 0.3491(2) 0.040(3) Uiso 1 1 d . B .
C1C C 1.2606(15) 0.4481(8) 0.3099(4) 0.114(3) Uiso 1 1 d D . .
C2C C 1.3078(15) 0.4663(8) 0.2859(3) 0.114(3) Uiso 1 1 d D . .
C3C C 1.3459(15) 0.4230(8) 0.2716(4) 0.114(3) Uiso 1 1 d D . .
C4C C 1.3419(15) 0.3641(8) 0.2770(4) 0.114(3) Uiso 1 1 d D . .
C5C C 1.2907(15) 0.3383(8) 0.2979(4) 0.114(3) Uiso 1 1 d D . .
C6C C 1.3132(14) 0.5275(8) 0.2823(4) 0.114(3) Uiso 1 1 d D . .
H6C H 1.2921 0.5559 0.2946 0.137 Uiso 1 1 calc R . .
C7C C 1.3546(14) 0.5486(8) 0.2579(4) 0.114(3) Uiso 1 1 d D . .
H7C H 1.3505 0.5895 0.2515 0.137 Uiso 1 1 calc R . .
C8C C 1.3989(14) 0.5017(8) 0.2459(4) 0.114(3) Uiso 1 1 d D . .
H8C H 1.4431 0.5156 0.2345 0.137 Uiso 1 1 calc R . .
C9C C 1.3919(15) 0.4408(8) 0.2472(4) 0.114(3) Uiso 1 1 d D . .
C10C C 1.4247(15) 0.3926(9) 0.2338(4) 0.114(3) Uiso 1 1 d D . .
H10C H 1.4539 0.4019 0.2184 0.137 Uiso 1 1 calc R . .
C11C C 1.4200(15) 0.3355(9) 0.2401(4) 0.114(3) Uiso 1 1 d D . .
H11C H 1.4413 0.3051 0.2287 0.137 Uiso 1 1 calc R . .
C12C C 1.3836(14) 0.3163(8) 0.2639(4) 0.114(3) Uiso 1 1 d D . .
H12C H 1.3873 0.2752 0.2701 0.137 Uiso 1 1 calc R . .
C13C C 1.2059(15) 0.3649(10) 0.3376(4) 0.114(3) Uiso 1 1 d D B .
H13C H 1.2113 0.3190 0.3387 0.137 Uiso 1 1 calc R . .
N1C N 1.2578(12) 0.3863(7) 0.3155(3) 0.114(3) Uiso 1 1 d D . .
O1C O 1.2219(8) 0.4856(6) 0.3236(2) 0.075(4) Uiso 1 1 d D . .
O2C O 1.2821(10) 0.2872(6) 0.3060(3) 0.114(6) Uiso 1 1 d D . .
C14C C 1.2376(15) 0.3946(11) 0.3645(4) 0.114(9) Uiso 1 1 d . . .
H14E H 1.2232 0.4392 0.3649 0.137 Uiso 1 1 calc R . .
H14F H 1.2057 0.3743 0.3787 0.137 Uiso 1 1 calc R . .
C15C C 1.3384(15) 0.3857(12) 0.3681(4) 0.078(8) Uiso 1 1 d . . .
C16C C 1.1085(12) 0.3812(8) 0.3349(4) 0.043(6) Uiso 1 1 d . . .
N2C N 1.3811(10) 0.4341(7) 0.3753(3) 0.068(5) Uiso 1 1 d . . .
H2C1 H 1.4389 0.4329 0.3768 0.081 Uiso 1 1 calc R . .
H2C2 H 1.3525 0.4684 0.3788 0.081 Uiso 1 1 calc R . .
O3C O 1.3677(11) 0.3370(8) 0.3628(3) 0.119(6) Uiso 1 1 d . . .
O4C O 1.0810(8) 0.3921(5) 0.3122(2) 0.057(4) Uiso 1 1 d . B .
O5C O 1.0595(8) 0.3844(5) 0.3543(2) 0.054(3) Uiso 1 1 d . B .
C1D C 0.9170(10) 0.6369(8) 0.3224(3) 0.079(7) Uiso 1 1 d D . .
C2D C 0.8855(10) 0.6775(8) 0.3009(3) 0.065(6) Uiso 1 1 d D . .
C3D C 0.9421(10) 0.7105(8) 0.2873(3) 0.066(6) Uiso 1 1 d D . .
C4D C 1.0274(10) 0.7093(9) 0.2920(3) 0.084(7) Uiso 1 1 d D . .
C5D C 1.0665(11) 0.6721(11) 0.3119(4) 0.139(10) Uiso 1 1 d D . .
C6D C 0.7980(11) 0.6763(10) 0.2959(4) 0.127(10) Uiso 1 1 d D . .
H6D H 0.7591 0.6504 0.3052 0.153 Uiso 1 1 calc R . .
C7D C 0.7657(12) 0.7168(10) 0.2755(4) 0.125 Uiso 1 1 d D . .
H7D H 0.7047 0.7223 0.2721 0.150 Uiso 1 1 calc R . .
C8D C 0.8290(12) 0.7453(10) 0.2619(4) 0.112(9) Uiso 1 1 d D . .
H8D H 0.8090 0.7654 0.2469 0.134 Uiso 1 1 calc R . .
C9D C 0.9140(11) 0.7496(9) 0.2661(3) 0.077(7) Uiso 1 1 d D . .
C10D C 0.9808(12) 0.7756(9) 0.2528(4) 0.096(8) Uiso 1 1 d D . .
H10D H 0.9639 0.7966 0.2378 0.115 Uiso 1 1 calc R . .
C11D C 1.0648(12) 0.7759(9) 0.2577(3) 0.098(8) Uiso 1 1 d D . .
H11D H 1.1054 0.7964 0.2468 0.117 Uiso 1 1 calc R . .
C12D C 1.0937(12) 0.7442(10) 0.2799(4) 0.131(10) Uiso 1 1 d D . .
H12D H 1.1525 0.7464 0.2860 0.157 Uiso 1 1 calc R . .
C13D C 1.0385(12) 0.5890(8) 0.3449(3) 0.071(6) Uiso 1 1 d D B .
H13D H 1.1041 0.5866 0.3435 0.085 Uiso 1 1 calc R . .
N1D N 1.0062(8) 0.6335(7) 0.3263(3) 0.067(5) Uiso 1 1 d D . .
O1D O 0.8672(8) 0.6036(6) 0.3349(3) 0.089(5) Uiso 1 1 d D . .
O2D O 1.1427(10) 0.6643(8) 0.3171(3) 0.125 Uiso 1 1 d D . .
C14D C 1.0142(15) 0.6119(8) 0.3715(3) 0.125 Uiso 1 1 d D . .
H14G H 0.9495 0.6068 0.3727 0.150 Uiso 1 1 calc R . .
H14H H 1.0397 0.5810 0.3832 0.150 Uiso 1 1 calc R . .
C15D C 1.0324(11) 0.6716(9) 0.3833(3) 0.125 Uiso 1 1 d D . .
N2D N 1.1034(11) 0.6691(8) 0.3985(3) 0.125 Uiso 1 1 d D . .
H2D1 H 1.1207 0.7023 0.4067 0.150 Uiso 1 1 calc R . .
H2D2 H 1.1326 0.6343 0.4002 0.150 Uiso 1 1 calc R . .
O3D O 0.9944(10) 0.7198(7) 0.3814(3) 0.125 Uiso 1 1 d D . .
C16D C 1.0030(12) 0.5278(10) 0.3439(4) 0.064(7) Uiso 1 1 d . . .
O4D O 1.0033(7) 0.5073(5) 0.3194(2) 0.052(4) Uiso 1 1 d . B .
O5D O 0.9794(8) 0.4942(6) 0.3595(2) 0.058(4) Uiso 1 1 d . B .
C1E C 0.7429(9) 0.3851(6) 0.4856(3) 0.074(7) Uiso 1 1 d D . .
C2E C 0.7529(8) 0.3547(5) 0.5106(2) 0.039(5) Uiso 1 1 d D . .
C3E C 0.8199(9) 0.3671(6) 0.5262(3) 0.067(3) Uiso 1 1 d D . .
C4E C 0.8802(10) 0.4070(8) 0.5190(3) 0.067(3) Uiso 1 1 d D . .
C5E C 0.8774(10) 0.4447(8) 0.4961(3) 0.067(3) Uiso 1 1 d D . .
C6E C 0.6919(11) 0.3125(8) 0.5164(3) 0.080(7) Uiso 1 1 d D . .
H6E H 0.6467 0.3019 0.5047 0.096 Uiso 1 1 calc R . .
C7E C 0.6969(13) 0.2831(9) 0.5415(4) 0.125 Uiso 1 1 d D . .
H7E H 0.6518 0.2562 0.5473 0.150 Uiso 1 1 calc R . .
C8E C 0.7682(12) 0.2957(8) 0.5559(3) 0.086(8) Uiso 1 1 d D . .
H8E H 0.7766 0.2712 0.5706 0.103 Uiso 1 1 calc R . .
C9E C 0.8269(10) 0.3386(7) 0.5514(3) 0.052(6) Uiso 1 1 d D . .
C10E C 0.9017(10) 0.3528(8) 0.5642(3) 0.067(3) Uiso 1 1 d D . .
H10E H 0.9130 0.3298 0.5792 0.080 Uiso 1 1 calc R . .
C11E C 0.9590(11) 0.3940(7) 0.5582(3) 0.067(3) Uiso 1 1 d D . .
H11E H 1.0061 0.4036 0.5694 0.080 Uiso 1 1 calc R . .
C12E C 0.9507(10) 0.4251(7) 0.5346(3) 0.067(3) Uiso 1 1 d D . .
H12E H 0.9908 0.4565 0.5296 0.080 Uiso 1 1 calc R . .
C13E C 0.7982(11) 0.4537(8) 0.4524(3) 0.054(6) Uiso 1 1 d D A .
H13E H 0.8427 0.4877 0.4516 0.065 Uiso 1 1 calc R . .
N1E N 0.8069(8) 0.4271(6) 0.4782(2) 0.042(4) Uiso 1 1 d D . .
O1E O 0.6835(8) 0.3738(5) 0.4699(2) 0.065(4) Uiso 1 1 d D . .
O2E O 0.9300(8) 0.4815(6) 0.4868(2) 0.086(4) Uiso 1 1 d D . .
C14E C 0.8268(14) 0.4094(10) 0.4341(4) 0.095(8) Uiso 1 1 d . . .
H14I H 0.7759 0.3824 0.4303 0.114 Uiso 1 1 calc R . .
H14J H 0.8718 0.3832 0.4424 0.114 Uiso 1 1 calc R . .
C15E C 0.8674(16) 0.4315(12) 0.4072(5) 0.099(9) Uiso 1 1 d . B .
C16E C 0.7123(11) 0.4839(8) 0.4478(3) 0.035(5) Uiso 1 1 d . . .
N2E N 0.8648(12) 0.4974(9) 0.4037(3) 0.112(7) Uiso 1 1 d . . .
H2E1 H 0.8900 0.5141 0.3903 0.135 Uiso 1 1 calc R . .
H2E2 H 0.8380 0.5209 0.4149 0.135 Uiso 1 1 calc R . .
O3E O 0.8999(8) 0.4048(6) 0.3935(2) 0.057(4) Uiso 1 1 d . . .
O4E O 0.6701(7) 0.5072(5) 0.4673(2) 0.048(4) Uiso 1 1 d . A .
O5E O 0.6856(7) 0.4852(5) 0.4252(2) 0.041(3) Uiso 1 1 d . A .
C1F C 0.3329(10) 0.3743(8) 0.4591(3) 0.0709(16) Uiso 1 1 d D . .
C2F C 0.2617(10) 0.3616(9) 0.4778(3) 0.0709(16) Uiso 1 1 d D . .
C3F C 0.2745(10) 0.3286(8) 0.4987(3) 0.0709(16) Uiso 1 1 d D . .
C4F C 0.3517(10) 0.3037(9) 0.5032(3) 0.0709(16) Uiso 1 1 d D . .
C5F C 0.4283(10) 0.3100(8) 0.4864(3) 0.0709(16) Uiso 1 1 d D . .
C6F C 0.1815(10) 0.3819(8) 0.4708(3) 0.0709(16) Uiso 1 1 d D . .
H6F H 0.1717 0.4025 0.4551 0.085 Uiso 1 1 calc R . .
C7F C 0.1097(10) 0.3698(8) 0.4890(3) 0.0709(16) Uiso 1 1 d D . .
H7F H 0.0516 0.3835 0.4853 0.085 Uiso 1 1 calc R . .
C8F C 0.1264(10) 0.3393(8) 0.5110(3) 0.0709(16) Uiso 1 1 d D . .
H8F H 0.0795 0.3359 0.5228 0.085 Uiso 1 1 calc R . .
C9F C 0.2017(10) 0.3140(9) 0.5171(3) 0.0709(16) Uiso 1 1 d D . .
C10F C 0.2253(11) 0.2800(8) 0.5368(3) 0.0709(16) Uiso 1 1 d D . .
H10F H 0.1806 0.2726 0.5491 0.085 Uiso 1 1 calc R . .
C11F C 0.3008(11) 0.2557(8) 0.5415(3) 0.0709(16) Uiso 1 1 d D . .
H11F H 0.3088 0.2286 0.5555 0.085 Uiso 1 1 calc R . .
C12F C 0.3722(11) 0.2708(8) 0.5250(3) 0.0709(16) Uiso 1 1 d D . .
H12F H 0.4310 0.2589 0.5287 0.085 Uiso 1 1 calc R . .
C13F C 0.4824(11) 0.3584(9) 0.4451(3) 0.0709(16) Uiso 1 1 d D A .
H13F H 0.5370 0.3419 0.4532 0.085 Uiso 1 1 calc R . .
N1F N 0.4130(9) 0.3475(6) 0.4639(3) 0.0709(16) Uiso 1 1 d D . .
O1F O 0.3259(8) 0.4067(6) 0.4397(2) 0.0709(16) Uiso 1 1 d D . .
O2F O 0.4990(8) 0.2863(6) 0.4867(2) 0.0709(16) Uiso 1 1 d D . .
C14F C 0.4644(11) 0.3137(8) 0.4227(3) 0.047(6) Uiso 1 1 d . . .
H14K H 0.4450 0.2732 0.4293 0.056 Uiso 1 1 calc R . .
H14L H 0.4170 0.3305 0.4118 0.056 Uiso 1 1 calc R . .
C15F C 0.5481(13) 0.3062(8) 0.4074(4) 0.053(6) Uiso 1 1 d . . .
C16F C 0.5028(10) 0.4224(8) 0.4397(3) 0.034(5) Uiso 1 1 d . . .
N2F N 0.5411(10) 0.2971(6) 0.3824(3) 0.069(5) Uiso 1 1 d . . .
H2F1 H 0.5875 0.2857 0.3735 0.083 Uiso 1 1 calc R . .
H2F2 H 0.4901 0.3025 0.3748 0.083 Uiso 1 1 calc R . .
O3F O 0.6227(9) 0.2977(5) 0.4169(2) 0.065(4) Uiso 1 1 d . . .
O4F O 0.5014(6) 0.4629(5) 0.45825(19) 0.038(3) Uiso 1 1 d . A .
O5F O 0.5264(7) 0.4400(5) 0.41730(19) 0.039(3) Uiso 1 1 d . A .
C1H C 0.8293(9) 0.6522(7) 0.4435(3) 0.056(6) Uiso 1 1 d D . .
C2H C 0.9097(9) 0.6576(7) 0.4600(3) 0.049(6) Uiso 1 1 d D . .
C3H C 0.9206(9) 0.7062(6) 0.4754(3) 0.038(5) Uiso 1 1 d D . .
C4H C 0.8579(9) 0.7489(7) 0.4778(3) 0.048(6) Uiso 1 1 d D . .
C5H C 0.7789(10) 0.7506(7) 0.4626(3) 0.047(6) Uiso 1 1 d D . .
C6H C 0.9713(10) 0.6135(7) 0.4566(3) 0.071(7) Uiso 1 1 d D . .
H6H H 0.9636 0.5814 0.4446 0.085 Uiso 1 1 calc R . .
C7H C 1.0516(11) 0.6172(8) 0.4726(3) 0.088(7) Uiso 1 1 d D . .
H7H H 1.0949 0.5856 0.4727 0.105 Uiso 1 1 calc R . .
C8H C 1.0594(11) 0.6686(8) 0.4871(3) 0.083(7) Uiso 1 1 d D . .
H8H H 1.1133 0.6727 0.4962 0.100 Uiso 1 1 calc R . .
C9H C 1.0024(11) 0.7134(8) 0.4903(4) 0.089(8) Uiso 1 1 d D . .
C10H C 1.0053(12) 0.7646(8) 0.5047(4) 0.094(8) Uiso 1 1 d D . .
H10H H 1.0556 0.7686 0.5153 0.112 Uiso 1 1 calc R . .
C11H C 0.9492(12) 0.8091(8) 0.5060(3) 0.088(7) Uiso 1 1 d D . .
H11H H 0.9609 0.8450 0.5157 0.105 Uiso 1 1 calc R . .
C12H C 0.8693(11) 0.8026(7) 0.4923(3) 0.066(7) Uiso 1 1 d D . .
H12H H 0.8250 0.8336 0.4929 0.079 Uiso 1 1 calc R . .
C13H C 0.6928(10) 0.6977(8) 0.4266(3) 0.064(7) Uiso 1 1 d D A .
H13H H 0.6507 0.7307 0.4320 0.077 Uiso 1 1 calc R . .
N1H N 0.7683(8) 0.6993(6) 0.4445(2) 0.054(5) Uiso 1 1 d D . .
O1H O 0.8136(7) 0.6061(5) 0.4304(2) 0.048(4) Uiso 1 1 d D . .
O2H O 0.7148(8) 0.7833(6) 0.4631(2) 0.087(5) Uiso 1 1 d D . .
C14H C 0.7204(14) 0.7115(9) 0.3979(3) 0.079(7) Uiso 1 1 d D . .
H14M H 0.7716 0.6857 0.3931 0.094 Uiso 1 1 calc R . .
H14N H 0.6709 0.7018 0.3864 0.094 Uiso 1 1 calc R . .
C15H C 0.7438(16) 0.7783(13) 0.3960(2) 0.150 Uiso 1 1 d D . .
O3H O 0.6933(13) 0.8227(9) 0.4003(3) 0.150 Uiso 1 1 d D . .
N2H N 0.8306(14) 0.7847(10) 0.3887(4) 0.150 Uiso 1 1 d D . .
H2H1 H 0.8535 0.8217 0.3868 0.180 Uiso 1 1 calc R . .
H2H2 H 0.8630 0.7517 0.3859 0.180 Uiso 1 1 calc R . .
C16H C 0.6424(11) 0.6320(8) 0.4297(4) 0.038(5) Uiso 1 1 d . . .
O4H O 0.6215(7) 0.6220(5) 0.4523(2) 0.047(4) Uiso 1 1 d . A .
O5H O 0.6300(6) 0.6013(4) 0.4105(2) 0.030(3) Uiso 1 1 d . A .
N3I N 0.9788(18) 0.4253(16) 0.2645(2) 0.057(3) Uiso 0.50 1 d PGD B 1
C21I C 0.9063(14) 0.4365(16) 0.2491(4) 0.057(3) Uiso 0.50 1 d PG B 1
H21I H 0.8501 0.4438 0.2564 0.068 Uiso 0.50 1 calc PR B 1
C22I C 0.9160(14) 0.4371(14) 0.2228(4) 0.057(3) Uiso 0.50 1 d PG B 1
H22I H 0.8664 0.4447 0.2123 0.068 Uiso 0.50 1 calc PR B 1
C23I C 0.9982(17) 0.4264(12) 0.2121(2) 0.057(3) Uiso 0.50 1 d PG B 1
H23I H 1.0049 0.4268 0.1941 0.068 Uiso 0.50 1 calc PR B 1
C24I C 1.0707(13) 0.4153(11) 0.2275(4) 0.057(3) Uiso 0.50 1 d PG B 1
H24I H 1.1269 0.4080 0.2202 0.068 Uiso 0.50 1 calc PR B 1
C25I C 1.0610(15) 0.4147(13) 0.2538(4) 0.057(3) Uiso 0.50 1 d PG B 1
H25I H 1.1106 0.4071 0.2643 0.068 Uiso 0.50 1 calc PR B 1
N3J N 1.0012(18) 0.4209(15) 0.2660(2) 0.057(3) Uiso 0.50 1 d PGD B 2
C21J C 0.9350(13) 0.4276(16) 0.2480(4) 0.057(3) Uiso 0.50 1 d PG B 2
H21J H 0.8749 0.4243 0.2529 0.068 Uiso 0.50 1 calc PR B 2
C22J C 0.9567(14) 0.4390(14) 0.2228(4) 0.057(3) Uiso 0.50 1 d PG B 2
H22J H 0.9115 0.4436 0.2105 0.068 Uiso 0.50 1 calc PR B 2
C23J C 1.0446(16) 0.4438(11) 0.2156(3) 0.057(3) Uiso 0.50 1 d PG B 2
H23J H 1.0595 0.4516 0.1984 0.068 Uiso 0.50 1 calc PR B 2
C24J C 1.1108(12) 0.4371(11) 0.2337(4) 0.057(3) Uiso 0.50 1 d PG B 2
H24J H 1.1709 0.4403 0.2288 0.068 Uiso 0.50 1 calc PR B 2
C25J C 1.0891(16) 0.4256(13) 0.2588(4) 0.057(3) Uiso 0.50 1 d PG B 2
H25J H 1.1343 0.4210 0.2712 0.068 Uiso 0.50 1 calc PR B 2
O36 O 0.5139(11) 0.5533(8) 0.4996(3) 0.119(3) Uiso 1 1 d . . .
O37 O 0.4090(11) 0.4825(7) 0.5150(3) 0.119(3) Uiso 1 1 d D . .
O38 O 0.6379(11) 0.4762(7) 0.5215(3) 0.119(3) Uiso 1 1 d . A .
C31 C 0.5023(14) 0.5071(13) 0.5120(5) 0.119(3) Uiso 1 1 d D A .
C32 C 0.3409(13) 0.5236(11) 0.5009(4) 0.119(3) Uiso 1 1 d D A .
H32A H 0.3272 0.5055 0.4841 0.143 Uiso 1 1 calc R . .
H32B H 0.3654 0.5655 0.4982 0.143 Uiso 1 1 calc R . .
C33 C 0.2549(14) 0.5272(11) 0.5175(4) 0.119(3) Uiso 1 1 d D . .
H33A H 0.2067 0.5059 0.5087 0.179 Uiso 1 1 calc R A .
H33B H 0.2388 0.5705 0.5201 0.179 Uiso 1 1 calc R . .
H33C H 0.2655 0.5074 0.5339 0.179 Uiso 1 1 calc R . .
C34 C 0.5535(17) 0.4505(11) 0.5217(5) 0.119(3) Uiso 1 1 d . . .
H34 H 0.5515 0.4183 0.5081 0.143 Uiso 1 1 calc R A .
C35 C 0.5316(15) 0.4204(10) 0.5459(4) 0.119(3) Uiso 1 1 d . A .
H35A H 0.5666 0.3826 0.5478 0.179 Uiso 1 1 calc R . .
H35B H 0.4688 0.4099 0.5461 0.179 Uiso 1 1 calc R . .
H35C H 0.5447 0.4485 0.5600 0.179 Uiso 1 1 calc R . .

loop_
_atom_site_aniso_label
_atom_site_aniso_U_11
_atom_site_aniso_U_22
_atom_site_aniso_U_33
_atom_site_aniso_U_23
_atom_site_aniso_U_13
_atom_site_aniso_U_12
Cu1 0.0303(15) 0.076(2) 0.0394(16) -0.0023(14) -0.0027(12) 0.0116(14)
Cu2 0.0461(17) 0.082(2) 0.0357(16) -0.0105(14) -0.0046(13) 0.0247(17)
Cu3 0.0324(15) 0.0558(17) 0.0377(15) -0.0042(12) 0.0097(13) -0.0018(14)
Cu4 0.0311(15) 0.0506(16) 0.0359(15) -0.0021(12) 0.0069(13) -0.0011(13)

loop_
_atom_type_symbol
_atom_type_description
_atom_type_scat_dispersion_real
_atom_type_scat_dispersion_imag
_atom_type_scat_source
C C 0.0033 0.0016 'International Tables Vol C Tables 4.2.6.8 and 6.1.1.4'
H H 0.0000 0.0000 'International Tables Vol C Tables 4.2.6.8 and 6.1.1.4'
N N 0.0061 0.0033 'International Tables Vol C Tables 4.2.6.8 and 6.1.1.4'
O O 0.0106 0.0060 'International Tables Vol C Tables 4.2.6.8 and 6.1.1.4'
Cu Cu 0.3201 1.2651 'International Tables Vol C Tables 4.2.6.8 and 6.1.1.4'

loop_
_geom_angle_atom_site_label_1
_geom_angle_atom_site_label_2
_geom_angle_atom_site_label_3
_geom_angle
O4C Cu1 O4A 174.8(5)
O4C Cu1 O4B 91.0(5)
O4A Cu1 O4B 90.1(5)
O4C Cu1 O4D 89.8(5)
O4A Cu1 O4D 87.1(5)
O4B Cu1 O4D 155.8(4)
O4C Cu1 N3J 86.5(8)
O4A Cu1 N3J 98.4(8)
O4B Cu1 N3J 97.0(9)
O4D Cu1 N3J 107.2(9)
O4C Cu1 N3I 96.0(8)
O4A Cu1 N3I 88.9(8)
O4B Cu1 N3I 96.0(10)
O4D Cu1 N3I 108.0(10)
N3J Cu1 N3I 9.6(13)
O4C Cu1 Cu2 86.9(4)
O4A Cu1 Cu2 88.3(4)
O4B Cu1 Cu2 78.7(3)
O4D Cu1 Cu2 77.1(3)
N3J Cu1 Cu2 172.1(8)
N3I Cu1 Cu2 174.0(8)
O5B Cu2 O5D 174.8(5)
O5B Cu2 O5C 92.9(5)
O5D Cu2 O5C 87.7(5)
O5B Cu2 O5A 89.8(5)
O5D Cu2 O5A 87.8(5)
O5C Cu2 O5A 158.6(5)
O5B Cu2 O3E 90.8(5)
O5D Cu2 O3E 94.0(5)
O5C Cu2 O3E 105.3(5)
O5A Cu2 O3E 95.9(5)
O5B Cu2 Cu1 87.3(3)
O5D Cu2 Cu1 87.7(4)
O5C Cu2 Cu1 80.0(3)
O5A Cu2 Cu1 78.9(4)
O3E Cu2 Cu1 174.4(4)
O4G Cu3 O4F 94.1(4)
O4G Cu3 O4H 89.3(4)
O4F Cu3 O4H 166.9(5)
O4G Cu3 O4E 172.5(5)
O4F Cu3 O4E 89.6(4)
O4H Cu3 O4E 85.7(4)
O4G Cu3 O36 93.2(5)
O4F Cu3 O36 88.8(5)
O4H Cu3 O36 103.6(5)
O4E Cu3 O36 93.3(5)
O4G Cu3 Cu4 82.8(3)
O4F Cu3 Cu4 81.7(3)
O4H Cu3 Cu4 86.2(3)
O4E Cu3 Cu4 91.3(3)
O36 Cu3 Cu4 169.4(4)
O5H Cu4 O5F 170.1(4)
O5H Cu4 O5E 89.9(4)
O5F Cu4 O5E 84.7(4)
O5H Cu4 O5G 88.6(4)
O5F Cu4 O5G 94.4(4)
O5E Cu4 O5G 164.5(4)
O5H Cu4 O3Z 104.3(7)
O5F Cu4 O3Z 85.2(7)
O5E Cu4 O3Z 104.1(7)
O5G Cu4 O3Z 91.2(7)
O5H Cu4 O3A 94.3(8)
O5F Cu4 O3A 94.1(7)
O5E Cu4 O3A 90.7(7)
O5G Cu4 O3A 104.8(7)
O3Z Cu4 O3A 16.9(9)
O5H Cu4 Cu3 83.2(3)
O5F Cu4 Cu3 87.6(3)
O5E Cu4 Cu3 79.3(3)
O5G Cu4 Cu3 85.2(3)
O3Z Cu4 Cu3 171.7(6)
O3A Cu4 Cu3 169.7(7)
O1G C1G N1G 117.4(12)
O1G C1G C2G 124.4(12)
N1G C1G C2G 117.7(11)
C3G C2G C6G 125.9(12)
C3G C2G C1G 120.8(12)
C6G C2G C1G 112.4(11)
C4G C3G C2G 120.8(13)
C4G C3G C9G 119.4(11)
C2G C3G C9G 119.8(11)
C3G C4G C12G 124.8(12)
C3G C4G C5G 124.4(12)
C12G C4G C5G 110.7(11)
O2G C5G C4G 133.6(13)
O2G C5G N1G 111.4(12)
C4G C5G N1G 114.6(11)
C2G C6G C7G 115.8(12)
C2G C6G H6G 122.1
C7G C6G H6G 122.1
C8G C7G C6G 115.1(13)
C8G C7G H7G 122.5
C6G C7G H7G 122.5
C9G C8G C7G 131.6(14)
C9G C8G H8G 114.2
C7G C8G H8G 114.2
C10G C9G C8G 136.5(15)
C10G C9G C3G 111.8(12)
C8G C9G C3G 111.5(12)
C11G C10G C9G 129.9(15)
C11G C10G H10G 115.0
C9G C10G H10G 115.0
C10G C11G C12G 119.5(14)
C10G C11G H11G 120.2
C12G C11G H11G 120.2
C4G C12G C11G 114.2(12)
C4G C12G H12G 122.9
C11G C12G H12G 122.9
N1G C13G C16G 119.1(14)
N1G C13G C14G 103.6(13)
C16G C13G C14G 112.9(14)
N1G C13G H13G 106.8
C16G C13G H13G 106.8
C14G C13G H13G 106.8
C1G N1G C13G 119.6(11)
C1G N1G C5G 120.7(11)
C13G N1G C5G 119.5(11)
C15G C14G C13G 111.1(17)
C15G C14G H14O 109.4
C13G C14G H14O 109.4
C15G C14G H14P 109.4
C13G C14G H14P 109.4
H14O C14G H14P 108.0
O3G C15G N2G 118(2)
O3G C15G C14G 124(2)
N2G C15G C14G 116(2)
O5G C16G O4G 124.9(18)
O5G C16G C13G 123.2(17)
O4G C16G C13G 111.8(16)
C15G N2G H2G1 120.0
C15G N2G H2G2 120.0
H2G1 N2G H2G2 120.0
C16G O4G Cu3 125.0(11)
C16G O5G Cu4 120.1(12)
O1A C1A N1A 116.5(18)
O1A C1A C2A 127.5(19)
N1A C1A C2A 116.0(18)
C3A C2A C6A 129.8(16)
C3A C2A C1A 119.6(17)
C6A C2A C1A 110.6(14)
C2A C3A C4A 120.9(18)
C2A C3A C9A 116.0(14)
C4A C3A C9A 123.1(15)
C3A C4A C12A 124.9(16)
C3A C4A C5A 125.2(18)
C12A C4A C5A 109.7(15)
O2A C5A N1A 117.3(18)
O2A C5A C4A 125.2(18)
N1A C5A C4A 117(2)
C2A C6A C7A 115.6(16)
C2A C6A H6A 122.2
C7A C6A H6A 122.2
C8A C7A C6A 110.5(17)
C8A C7A H7A 124.7
C6A C7A H7A 124.7
C9A C8A C7A 135(2)
C9A C8A H8A 112.3
C7A C8A H8A 112.3
C10A C9A C8A 141(2)
C10A C9A C3A 107.1(16)
C8A C9A C3A 111.9(17)
C11A C10A C9A 133(2)
C11A C10A H10A 113.5
C9A C10A H10A 113.5
C10A C11A C12A 121.1(18)
C10A C11A H11A 119.5
C12A C11A H11A 119.5
C4A C12A C11A 110.4(16)
C4A C12A H12A 124.8
C11A C12A H12A 124.8
C5A N1A C1A 121(2)
C5A N1A C13A 120.2(14)
C1A N1A C13A 117.7(12)
C16A O4A Cu1 119.5(14)
C16A O5A Cu2 127.6(14)
O5A C16A O4A 124(2)
O5A C16A C13A 122(2)
O4A C16A C13A 113.7(19)
C16A C13A N1A 112.1(15)
C16A C13A C14A 106.1(19)
N1A C13A C14A 105.4(15)
C16A C13A H13A 111.0
N1A C13A H13A 111.0
C14A C13A H13A 111.0
C15A C14A C13A 122(2)
C15A C14A H14A 106.8
C13A C14A H14A 106.8
C15A C14A H14B 106.8
C13A C14A H14B 106.8
H14A C14A H14B 106.6
O3A C15A N2A 114(2)
O3A C15A C14A 125(2)
N2A C15A C14A 120(2)
C15A N2A H2A1 120.0
C15A N2A H2A2 120.0
H2A1 N2A H2A2 120.0
C15A O3A Cu4 137.1(18)
C15Z C14Z H14Y 107.0
C15Z C14Z H14Z 107.0
H14Y C14Z H14Z 106.7
O3Z C15Z N2Z 145(2)
O3Z C15Z C14Z 100.6(16)
N2Z C15Z C14Z 114(2)
C15Z N2Z H2Z1 120.0
C15Z N2Z H2Z2 120.0
H2Z1 N2Z H2Z2 120.0
C15Z O3Z Cu4 113.8(15)
O1B C1B N1B 119.1(14)
O1B C1B C2B 122.7(14)
N1B C1B C2B 117.1(13)
C3B C2B C6B 124.7(14)
C3B C2B C1B 120.8(13)
C6B C2B C1B 114.4(13)
C4B C3B C2B 121.7(14)
C4B C3B C9B 117.4(13)
C2B C3B C9B 120.6(13)
C3B C4B C12B 125.5(14)
C3B C4B C5B 123.4(13)
C12B C4B C5B 111.0(13)
O2B C5B C4B 130.2(15)
O2B C5B N1B 111.6(13)
C4B C5B N1B 114.0(12)
C2B C6B C7B 116.6(14)
C2B C6B H6B 121.7
C7B C6B H6B 121.7
C8B C7B C6B 114.7(15)
C8B C7B H7B 122.6
C6B C7B H7B 122.6
C9B C8B C7B 132.5(16)
C9B C8B H8B 113.7
C7B C8B H8B 113.7
C8B C9B C10B 136.1(16)
C8B C9B C3B 110.7(13)
C10B C9B C3B 113.2(14)
C11B C10B C9B 131.7(16)
C11B C10B H10B 114.1
C9B C10B H10B 114.1
C10B C11B C12B 115.4(15)
C10B C11B H11B 122.3
C12B C11B H11B 122.3
C4B C12B C11B 116.3(14)
C4B C12B H12B 121.8
C11B C12B H12B 121.8
C16B C13B N1B 113.0(16)
C16B C13B C14B 113.1(16)
N1B C13B C14B 108.6(16)
C16B C13B H13B 107.3
N1B C13B H13B 107.3
C14B C13B H13B 107.3
C1B N1B C5B 120.2(12)
C1B N1B C13B 117.7(13)
C5B N1B C13B 121.3(13)
C15B C14B C13B 113.5(17)
C15B C14B H14C 108.9
C13B C14B H14C 108.9
C15B C14B H14D 108.9
C13B C14B H14D 108.9
H14C C14B H14D 107.7
O3B C15B N2B 127(3)
O3B C15B C14B 120(2)
N2B C15B C14B 113(2)
O5B C16B O4B 116.4(17)
O5B C16B C13B 125.2(18)
O4B C16B C13B 117.6(18)
C15B N2B H2B1 120.0
C15B N2B H2B2 120.0
H2B1 N2B H2B2 120.0
C16B O4B Cu1 129.2(11)
C16B O5B Cu2 128.1(12)
O1C C1C N1C 120.1(14)
O1C C1C C2C 123.0(14)
N1C C1C C2C 116.8(13)
C3C C2C C6C 126.1(15)
C3C C2C C1C 119.8(14)
C6C C2C C1C 113.8(14)
C4C C3C C2C 122.7(15)
C4C C3C C9C 117.2(14)
C2C C3C C9C 120.0(14)
C3C C4C C12C 126.3(15)
C3C C4C C5C 124.3(15)
C12C C4C C5C 109.4(14)
O2C C5C C4C 133.1(16)
O2C C5C N1C 113.1(14)
C4C C5C N1C 112.5(13)
C2C C6C C7C 116.5(15)
C2C C6C H6C 121.8
C7C C6C H6C 121.8
C8C C7C C6C 111.9(15)
C8C C7C H7C 124.0
C6C C7C H7C 124.0
C9C C8C C7C 132.3(18)
C9C C8C H8C 113.8
C7C C8C H8C 113.8
C8C C9C C10C 135.4(17)
C8C C9C C3C 109.6(14)
C10C C9C C3C 114.4(14)
C11C C10C C9C 126.1(17)
C11C C10C H10C 116.9
C9C C10C H10C 116.9
C10C C11C C12C 121.9(16)
C10C C11C H11C 119.0
C12C C11C H11C 119.0
C4C C12C C11C 113.2(15)
C4C C12C H12C 123.4
C11C C12C H12C 123.4
N1C C13C C16C 111.9(18)
N1C C13C C14C 113.8(18)
C16C C13C C14C 105.8(16)
N1C C13C H13C 108.4
C16C C13C H13C 108.4
C14C C13C H13C 108.4
C1C N1C C13C 119.5(14)
C1C N1C C5C 122.7(14)
C13C N1C C5C 116.8(14)
C15C C14C C13C 110.3(19)
C15C C14C H14E 109.6
C13C C14C H14E 109.6
C15C C14C H14F 109.6
C13C C14C H14F 109.6
H14E C14C H14F 108.1
O3C C15C N2C 128(2)
O3C C15C C14C 117(2)
N2C C15C C14C 115(2)
O5C C16C O4C 123.3(17)
O5C C16C C13C 120.6(16)
O4C C16C C13C 116.1(16)
C15C N2C H2C1 120.0
C15C N2C H2C2 120.0
H2C1 N2C H2C2 120.0
C16C O4C Cu1 122.0(11)
C16C O5C Cu2 127.4(11)
O1D C1D N1D 119.4(14)
O1D C1D C2D 123.1(14)
N1D C1D C2D 117.2(13)
C3D C2D C6D 122.6(14)
C3D C2D C1D 120.9(13)
C6D C2D C1D 116.5(13)
C4D C3D C2D 121.6(14)
C4D C3D C9D 116.1(13)
C2D C3D C9D 122.3(13)
C3D C4D C12D 127.3(14)
C3D C4D C5D 123.2(14)
C12D C4D C5D 109.5(13)
O2D C5D C4D 129.8(16)
O2D C5D N1D 113.7(15)
C4D C5D N1D 116.2(13)
C2D C6D C7D 117.3(15)
C2D C6D H6D 121.3
C7D C6D H6D 121.3
C8D C7D C6D 115.0(16)
C8D C7D H7D 122.5
C6D C7D H7D 122.5
C9D C8D C7D 130.0(17)
C9D C8D H8D 115.0
C7D C8D H8D 115.0
C8D C9D C10D 132.7(16)
C8D C9D C3D 112.0(14)
C10D C9D C3D 114.6(14)
C11D C10D C9D 129.4(17)
C11D C10D H10D 115.3
C9D C10D H10D 115.3
C10D C11D C12D 117.4(16)
C10D C11D H11D 121.3
C12D C11D H11D 121.3
C4D C12D C11D 114.2(15)
C4D C12D H12D 122.9
C11D C12D H12D 122.9
C16D C13D N1D 117.5(16)
C16D C13D C14D 104.0(15)
N1D C13D C14D 108.6(16)
C16D C13D H13D 108.8
N1D C13D H13D 108.8
C14D C13D H13D 108.8
C1D N1D C5D 120.6(12)
C1D N1D C13D 118.0(13)
C5D N1D C13D 121.4(13)
C15D C14D C13D 128.9(15)
C15D C14D H14G 105.1
C13D C14D H14G 105.1
C15D C14D H14H 105.1
C13D C14D H14H 105.1
H14G C14D H14H 105.9
O3D C15D N2D 118.0(17)
O3D C15D C14D 130.3(19)
N2D C15D C14D 111.6(19)
C15D N2D H2D1 120.0
C15D N2D H2D2 120.0
H2D1 N2D H2D2 120.0
O5D C16D O4D 118(2)
O5D C16D C13D 133(2)
O4D C16D C13D 109.5(18)
C16D O4D Cu1 128.6(12)
C16D O5D Cu2 128.6(15)
O1E C1E N1E 116.7(13)
O1E C1E C2E 125.1(13)
N1E C1E C2E 118.1(12)
C3E C2E C6E 121.5(13)
C3E C2E C1E 122.5(12)
C6E C2E C1E 116.0(12)
C4E C3E C2E 118.9(13)
C4E C3E C9E 119.2(12)
C2E C3E C9E 121.9(12)
C3E C4E C12E 123.0(13)
C3E C4E C5E 126.0(13)
C12E C4E C5E 110.5(12)
O2E C5E C4E 132.5(14)
O2E C5E N1E 112.4(12)
C4E C5E N1E 114.0(12)
C2E C6E C7E 117.9(14)
C2E C6E H6E 121.1
C7E C6E H6E 121.1
C8E C7E C6E 117.3(16)
C8E C7E H7E 121.4
C6E C7E H7E 121.4
C9E C8E C7E 126.1(16)
C9E C8E H8E 117.0
C7E C8E H8E 117.0
C8E C9E C10E 129.8(15)
C8E C9E C3E 114.4(13)
C10E C9E C3E 114.6(13)
C11E C10E C9E 126.8(15)
C11E C10E H10E 116.6
C9E C10E H10E 116.6
C10E C11E C12E 119.1(14)
C10E C11E H11E 120.5
C12E C11E H11E 120.5
C4E C12E C11E 116.5(13)
C4E C12E H12E 121.7
C11E C12E H12E 121.7
C14E C13E C16E 117.0(16)
C14E C13E N1E 109.4(15)
C16E C13E N1E 113.6(13)
C14E C13E H13E 105.2
C16E C13E H13E 105.2
N1E C13E H13E 105.2
C1E N1E C5E 119.8(11)
C1E N1E C13E 116.8(11)
C5E N1E C13E 123.4(11)
C13E C14E C15E 120.6(19)
C13E C14E H14I 107.2
C15E C14E H14I 107.2
C13E C14E H14J 107.2
C15E C14E H14J 107.2
H14I C14E H14J 106.8
O3E C15E N2E 118(3)
O3E C15E C14E 128(3)
N2E C15E C14E 113(2)
O5E C16E O4E 125.1(15)
O5E C16E C13E 116.7(15)
O4E C16E C13E 118.2(15)
C15E N2E H2E1 120.0
C15E N2E H2E2 120.0
H2E1 N2E H2E2 120.0
C15E O3E Cu2 138.0(19)
C16E O4E Cu3 114.5(10)
C16E O5E Cu4 129.9(11)
O1F C1F N1F 117.7(13)
O1F C1F C2F 125.8(13)
N1F C1F C2F 116.5(12)
C3F C2F C6F 122.3(13)
C3F C2F C1F 122.8(13)
C6F C2F C1F 114.7(13)
C4F C3F C2F 120.0(13)
C4F C3F C9F 117.1(12)
C2F C3F C9F 122.7(13)
C3F C4F C12F 124.1(13)
C3F C4F C5F 124.1(13)
C12F C4F C5F 111.7(13)
O2F C5F N1F 113.4(13)
O2F C5F C4F 131.6(14)
N1F C5F C4F 114.7(12)
C2F C6F C7F 115.6(13)
C2F C6F H6F 122.2
C7F C6F H6F 122.2
C8F C7F C6F 120.2(14)
C8F C7F H7F 119.9
C6F C7F H7F 119.9
C9F C8F C7F 125.2(15)
C9F C8F H8F 117.4
C7F C8F H8F 117.4
C8F C9F C10F 131.5(15)
C8F C9F C3F 113.3(13)
C10F C9F C3F 115.1(13)
C11F C10F C9F 128.4(16)
C11F C10F H10F 115.8
C9F C10F H10F 115.8
C10F C11F C12F 117.6(15)
C10F C11F H11F 121.2
C12F C11F H11F 121.2
C4F C12F C11F 116.9(14)
C4F C12F H12F 121.5
C11F C12F H12F 121.5
C16F C13F N1F 116.0(15)
C16F C13F C14F 119.1(15)
N1F C13F C14F 106.8(15)
C16F C13F H13F 104.4
N1F C13F H13F 104.4
C14F C13F H13F 104.4
C1F N1F C5F 121.8(12)
C1F N1F C13F 116.5(12)
C5F N1F C13F 121.7(12)
C15F C14F C13F 108.9(14)
C15F C14F H14K 109.9
C13F C14F H14K 109.9
C15F C14F H14L 109.9
C13F C14F H14L 109.9
H14K C14F H14L 108.3
O3F C15F N2F 116.4(17)
O3F C15F C14F 124.2(17)
N2F C15F C14F 118.3(17)
O5F C16F O4F 119.1(15)
O5F C16F C13F 121.4(15)
O4F C16F C13F 119.4(15)
C15F N2F H2F1 120.0
C15F N2F H2F2 120.0
H2F1 N2F H2F2 120.0
C16F O4F Cu3 127.9(10)
C16F O5F Cu4 122.6(11)
O1H C1H N1H 119.4(12)
O1H C1H C2H 122.8(12)
N1H C1H C2H 117.6(12)
C3H C2H C6H 123.3(13)
C3H C2H C1H 120.9(12)
C6H C2H C1H 115.6(12)
C4H C3H C2H 121.0(12)
C4H C3H C9H 118.4(12)
C2H C3H C9H 120.7(12)
C3H C4H C12H 122.7(13)
C3H C4H C5H 123.8(12)
C12H C4H C5H 112.6(12)
O2H C5H C4H 132.5(14)
O2H C5H N1H 111.6(12)
C4H C5H N1H 115.6(11)
C2H C6H C7H 117.2(13)
C2H C6H H6H 121.4
C7H C6H H6H 121.4
C8H C7H C6H 115.9(14)
C8H C7H H7H 122.1
C6H C7H H7H 122.1
C9H C8H C7H 128.5(16)
C9H C8H H8H 115.8
C7H C8H H8H 115.8
C8H C9H C10H 131.5(16)
C8H C9H C3H 114.1(14)
C10H C9H C3H 114.4(14)
C11H C10H C9H 128.8(17)
C11H C10H H10H 115.6
C9H C10H H10H 115.6
C10H C11H C12H 117.6(15)
C10H C11H H11H 121.2
C12H C11H H11H 121.2
C4H C12H C11H 117.7(14)
C4H C12H H12H 121.2
C11H C12H H12H 121.2
N1H C13H C14H 113.3(14)
N1H C13H C16H 108.8(13)
C14H C13H C16H 112.5(14)
N1H C13H H13H 107.3
C14H C13H H13H 107.3
C16H C13H H13H 107.3
C1H N1H C5H 120.7(11)
C1H N1H C13H 118.3(12)
C5H N1H C13H 121.0(11)
C15H C14H C13H 108.0(14)
C15H C14H H14M 110.1
C13H C14H H14M 110.1
C15H C14H H14N 110.1
C13H C14H H14N 110.1
H14M C14H H14N 108.4
O3H C15H N2H 124(3)
O3H C15H C14H 126(2)
N2H C15H C14H 110(2)
C15H N2H H2H1 120.0
C15H N2H H2H2 120.0
H2H1 N2H H2H2 120.0
O5H C16H O4H 130.8(17)
O5H C16H C13H 117.8(16)
O4H C16H C13H 111.5(15)
C16H O4H Cu3 116.1(11)
C16H O5H Cu4 123.3(11)
C21I N3I C25I 120.0
C21I N3I Cu1 121.0(14)
C25I N3I Cu1 119.0(14)
N3I C21I C22I 120.0
N3I C21I H21I 120.0
C22I C21I H21I 120.0
C21I C22I C23I 120.0
C21I C22I H22I 120.0
C23I C22I H22I 120.0
C24I C23I C22I 120.0
C24I C23I H23I 120.0
C22I C23I H23I 120.0
C25I C24I C23I 120.0
C25I C24I H24I 120.0
C23I C24I H24I 120.0
C24I C25I N3I 120.0
C24I C25I H25I 120.0
N3I C25I H25I 120.0
C21J N3J C25J 120.0
C21J N3J Cu1 118.7(14)
C25J N3J Cu1 120.0(14)
N3J C21J C22J 120.0
N3J C21J H21J 120.0
C22J C21J H21J 120.0
C23J C22J C21J 120.0
C23J C22J H22J 120.0
C21J C22J H22J 120.0
C24J C23J C22J 120.0
C24J C23J H23J 120.0
C22J C23J H23J 120.0
C23J C24J C25J 120.0
C23J C24J H24J 120.0
C25J C24J H24J 120.0
C24J C25J N3J 120.0
C24J C25J H25J 120.0
N3J C25J H25J 120.0
C31 O36 Cu3 119.2(18)
C31 O37 C32 111.5(17)
O36 C31 O37 119(2)
O36 C31 C34 140(2)
O37 C31 C34 99.0(19)
O37 C32 C33 108.2(17)
O37 C32 H32A 110.1
C33 C32 H32A 110.1
O37 C32 H32B 110.1
C33 C32 H32B 110.1
H32A C32 H32B 108.4
C32 C33 H33A 109.5
C32 C33 H33B 109.5
H33A C33 H33B 109.5
C32 C33 H33C 109.5
H33A C33 H33C 109.5
H33B C33 H33C 109.5
O38 C34 C35 113(2)
O38 C34 C31 98.3(19)
C35 C34 C31 122(2)
O38 C34 H34 107.6
C35 C34 H34 107.6
C31 C34 H34 107.6
C34 C35 H35A 109.5
C34 C35 H35B 109.5
H35A C35 H35B 109.5
C34 C35 H35C 109.5
H35A C35 H35C 109.5
H35B C35 H35C 109.5

loop_
_geom_bond_atom_site_label_1
_geom_bond_atom_site_label_2
_geom_bond_distance
Cu1 O4C 1.905(12)
Cu1 O4A 1.928(12)
Cu1 O4B 2.020(11)
Cu1 O4D 2.039(12)
Cu1 N3J 2.158(12)
Cu1 N3I 2.177(12)
Cu1 Cu2 2.692(3)
Cu2 O5B 1.870(11)
Cu2 O5D 1.899(13)
Cu2 O5C 1.975(12)
Cu2 O5A 2.003(13)
Cu2 O3E 2.064(13)
Cu3 O4G 1.943(11)
Cu3 O4F 1.946(10)
Cu3 O4H 1.993(11)
Cu3 O4E 1.993(11)
Cu3 O36 2.242(16)
Cu3 Cu4 2.606(3)
Cu4 O5H 1.929(10)
Cu4 O5F 1.934(10)
Cu4 O5E 1.984(11)
Cu4 O5G 2.018(11)
Cu4 O3Z 2.133(13)
Cu4 O3A 2.136(13)
C1G O1G 1.229(12)
C1G N1G 1.372(12)
C1G C2G 1.490(12)
C2G C3G 1.334(10)
C2G C6G 1.367(11)
C3G C4G 1.322(10)
C3G C9G 1.484(13)
C4G C12G 1.385(11)
C4G C5G 1.441(12)
C5G O2G 1.217(12)
C5G N1G 1.479(13)
C6G C7G 1.471(12)
C6G H6G 0.9500
C7G C8G 1.348(13)
C7G H7G 0.9500
C8G C9G 1.332(13)
C8G H8G 0.9500
C9G C10G 1.331(13)
C10G C11G 1.282(13)
C10G H10G 0.9500
C11G C12G 1.425(12)
C11G H11G 0.9500
C12G H12G 0.9500
C13G N1G 1.462(12)
C13G C16G 1.48(2)
C13G C14G 1.67(2)
C13G H13G 1.0000
C14G C15G 1.52(3)
C14G H14O 0.9900
C14G H14P 0.9900
C15G O3G 1.25(2)
C15G N2G 1.29(2)
C16G O5G 1.190(18)
C16G O4G 1.290(17)
N2G H2G1 0.8800
N2G H2G2 0.8800
C1A O1A 1.16(2)
C1A N1A 1.48(2)
C1A C2A 1.506(16)
C2A C3A 1.316(12)
C2A C6A 1.383(13)
C3A C4A 1.327(12)
C3A C9A 1.486(16)
C4A C12A 1.390(13)
C4A C5A 1.439(16)
C5A O2A 1.31(2)
C5A N1A 1.33(2)
C6A C7A 1.480(13)
C6A H6A 0.9500
C7A C8A 1.356(16)
C7A H7A 0.9500
C8A C9A 1.332(16)
C8A H8A 0.9500
C9A C10A 1.312(16)
C10A C11A 1.276(16)
C10A H10A 0.9500
C11A C12A 1.446(13)
C11A H11A 0.9500
C12A H12A 0.9500
N1A C13A 1.50(2)
O4A C16A 1.29(2)
O5A C16A 1.26(2)
C16A C13A 1.48(2)
C13A C14A 1.542(14)
C13A H13A 1.0000
C14A C15A 1.506(14)
C14A H14A 0.9900
C14A H14B 0.9900
C15A O3A 1.251(10)
C15A N2A 1.347(10)
N2A H2A1 0.8800
N2A H2A2 0.8800
C14Z C15Z 1.499(14)
C14Z H14Y 0.9900
C14Z H14Z 0.9900
C15Z O3Z 1.245(10)
C15Z N2Z 1.351(10)
N2Z H2Z1 0.8800
N2Z H2Z2 0.8800
C1B O1B 1.235(13)
C1B N1B 1.383(13)
C1B C2B 1.499(14)
C2B C3B 1.327(13)
C2B C6B 1.331(13)
C3B C4B 1.326(13)
C3B C9B 1.470(14)
C4B C12B 1.378(13)
C4B C5B 1.467(14)
C5B O2B 1.226(13)
C5B N1B 1.474(13)
C6B C7B 1.459(14)
C6B H6B 0.9500
C7B C8B 1.323(14)
C7B H7B 0.9500
C8B C9B 1.304(14)
C8B H8B 0.9500
C9B C10B 1.334(13)
C10B C11B 1.281(14)
C10B H10B 0.9500
C11B C12B 1.442(14)
C11B H11B 0.9500
C12B H12B 0.9500
C13B C16B 1.37(2)
C13B N1B 1.474(13)
C13B C14B 1.55(2)
C13B H13B 1.0000
C14B C15B 1.54(3)
C14B H14C 0.9900
C14B H14D 0.9900
C15B O3B 1.23(2)
C15B N2B 1.27(3)
C16B O5B 1.272(18)
C16B O4B 1.334(18)
N2B H2B1 0.8800
N2B H2B2 0.8800
C1C O1C 1.235(13)
C1C N1C 1.372(13)
C1C C2C 1.508(14)
C2C C3C 1.336(13)
C2C C6C 1.341(14)
C3C C4C 1.311(13)
C3C C9C 1.512(14)
C4C C12C 1.397(14)
C4C C5C 1.458(14)
C5C O2C 1.193(13)
C5C N1C 1.482(14)
C6C C7C 1.505(14)
C6C H6C 0.9500
C7C C8C 1.373(15)
C7C H7C 0.9500
C8C C9C 1.326(14)
C8C H8C 0.9500
C9C C10C 1.355(14)
C10C C11C 1.282(14)
C10C H10C 0.9500
C11C C12C 1.430(14)
C11C H11C 0.9500
C12C H12C 0.9500
C13C N1C 1.477(14)
C13C C16C 1.53(2)
C13C C14C 1.63(3)
C13C H13C 1.0000
C14C C15C 1.55(3)
C14C H14E 0.9900
C14C H14F 0.9900
C15C O3C 1.18(2)
C15C N2C 1.29(2)
C16C O5C 1.266(17)
C16C O4C 1.290(17)
N2C H2C1 0.8800
N2C H2C2 0.8800
C1D O1D 1.236(13)
C1D N1D 1.371(13)
C1D C2D 1.511(13)
C2D C3D 1.329(13)
C2D C6D 1.354(14)
C3D C4D 1.317(13)
C3D C9D 1.466(13)
C4D C12D 1.410(14)
C4D C5D 1.448(14)
C5D O2D 1.201(14)
C5D N1D 1.456(14)
C6D C7D 1.473(15)
C6D H6D 0.9500
C7D C8D 1.349(15)
C7D H7D 0.9500
C8D C9D 1.312(14)
C8D H8D 0.9500
C9D C10D 1.354(14)
C10D C11D 1.299(14)
C10D H10D 0.9500
C11D C12D 1.427(14)
C11D H11D 0.9500
C12D H12D 0.9500
C13D C16D 1.43(2)
C13D N1D 1.457(13)
C13D C14D 1.533(11)
C13D H13D 1.0000
C14D C15D 1.462(15)
C14D H14G 0.9900
C14D H14H 0.9900
C15D O3D 1.198(15)
C15D N2D 1.343(15)
N2D H2D1 0.8800
N2D H2D2 0.8800
C16D O5D 1.16(2)
C16D O4D 1.368(19)
C1E O1E 1.247(13)
C1E N1E 1.386(13)
C1E C2E 1.482(13)
C2E C3E 1.335(13)
C2E C6E 1.337(13)
C3E C4E 1.315(13)
C3E C9E 1.465(13)
C4E C12E 1.405(13)
C4E C5E 1.459(13)
C5E O2E 1.231(13)
C5E N1E 1.477(13)
C6E C7E 1.468(14)
C6E H6E 0.9500
C7E C8E 1.347(15)
C7E H7E 0.9500
C8E C9E 1.309(14)
C8E H8E 0.9500
C9E C10E 1.357(13)
C10E C11E 1.287(13)
C10E H10E 0.9500
C11E C12E 1.419(13)
C11E H11E 0.9500
C12E H12E 0.9500
C13E C14E 1.43(2)
C13E C16E 1.48(2)
C13E N1E 1.484(12)
C13E H13E 1.0000
C14E C15E 1.62(3)
C14E H14I 0.9900
C14E H14J 0.9900
C15E O3E 1.05(2)
C15E N2E 1.44(3)
C16E O5E 1.259(16)
C16E O4E 1.312(17)
N2E H2E1 0.8800
N2E H2E2 0.8800
C1F O1F 1.245(13)
C1F N1F 1.369(13)
C1F C2F 1.486(13)
C2F C3F 1.331(13)
C2F C6F 1.345(13)
C3F C4F 1.310(13)
C3F C9F 1.501(14)
C4F C12F 1.387(13)
C4F C5F 1.468(14)
C5F O2F 1.190(13)
C5F N1F 1.456(13)
C6F C7F 1.474(14)
C6F H6F 0.9500
C7F C8F 1.358(14)
C7F H7F 0.9500
C8F C9F 1.308(14)
C8F H8F 0.9500
C9F C10F 1.324(13)
C10F C11F 1.284(14)
C10F H10F 0.9500
C11F C12F 1.430(14)
C11F H11F 0.9500
C12F H12F 0.9500
C13F C16F 1.45(2)
C13F N1F 1.464(13)
C13F C14F 1.55(2)
C13F H13F 1.0000
C14F C15F 1.51(2)
C14F H14K 0.9900
C14F H14L 0.9900
C15F O3F 1.252(19)
C15F N2F 1.338(18)
C16F O5F 1.292(16)
C16F O4F 1.314(17)
N2F H2F1 0.8800
N2F H2F2 0.8800
C1H O1H 1.237(12)
C1H N1H 1.380(12)
C1H C2H 1.501(13)
C2H C3H 1.340(12)
C2H C6H 1.349(13)
C3H C4H 1.334(12)
C3H C9H 1.477(14)
C4H C12H 1.400(13)
C4H C5H 1.442(13)
C5H O2H 1.204(12)
C5H N1H 1.472(12)
C6H C7H 1.484(14)
C6H H6H 0.9500
C7H C8H 1.356(14)
C7H H7H 0.9500
C8H C9H 1.311(14)
C8H H8H 0.9500
C9H C10H 1.344(14)
C10H C11H 1.287(14)
C10H H10H 0.9500
C11H C12H 1.418(14)
C11H H11H 0.9500
C12H H12H 0.9500
C13H N1H 1.484(13)
C13H C14H 1.599(15)
C13H C16H 1.62(2)
C13H H13H 1.0000
C14H C15H 1.49(3)
C14H H14M 0.9900
C14H H14N 0.9900
C15H O3H 1.251(17)
C15H N2H 1.379(17)
N2H H2H1 0.8800
N2H H2H2 0.8800
C16H O5H 1.227(17)
C16H O4H 1.251(17)
N3I C21I 1.3900
N3I C25I 1.3900
C21I C22I 1.3900
C21I H21I 0.9500
C22I C23I 1.3900
C22I H22I 0.9500
C23I C24I 1.3900
C23I H23I 0.9500
C24I C25I 1.3900
C24I H24I 0.9500
C25I H25I 0.9500
N3J C21J 1.3900
N3J C25J 1.3900
C21J C22J 1.3900
C21J H21J 0.9500
C22J C23J 1.3900
C22J H22J 0.9500
C23J C24J 1.3900
C23J H23J 0.9500
C24J C25J 1.3900
C24J H24J 0.9500
C25J H25J 0.9500
O36 C31 1.21(3)
O37 C31 1.521(16)
O37 C32 1.555(15)
O38 C34 1.40(3)
C31 C34 1.54(3)
C32 C33 1.574(16)
C32 H32A 0.9900
C32 H32B 0.9900
C33 H33A 0.9800
C33 H33B 0.9800
C33 H33C 0.9800
C34 C35 1.47(2)
C34 H34 1.0000
C35 H35A 0.9800
C35 H35B 0.9800
C35 H35C 0.9800

loop_
_geom_hbond_atom_site_label_D
_geom_hbond_atom_site_label_H
_geom_hbond_atom_site_label_A
_geom_hbond_distance_DH
_geom_hbond_distance_HA
_geom_hbond_distance_DA
_geom_hbond_angle_DHA
_geom_hbond_site_symmetry_A
N2A H2A1 O5E 0.88 2.30 3.03(3) 141.2 .
N2A H2A1 O5F 0.88 2.62 3.18(3) 122.9 .
N2A H2A2 O3B 0.88 2.33 3.16(3) 156.9 .
N2Z H2Z1 O5H 0.88 2.45 3.12(3) 133.5 .
N2Z H2Z2 O1D 0.88 2.22 2.94(3) 139.0 .
N2B H2B1 O3F 0.88 2.15 2.99(2) 159.3 .
N2E H2E1 O5D 0.88 2.16 2.91(2) 142.5 .
N2E H2E2 O1H 0.88 2.05 2.85(2) 150.8 .
N2F H2F1 O3B 0.88 1.99 2.86(2) 171.2 .
N2H H2H2 O3D 0.88 2.12 2.88(3) 143.9 .
N2G H2G1 O1C 0.88 2.18 2.99(2) 154.2 1_455
N2F H2F2 O3C 0.88 2.10 2.95(2) 164.3 1_455
N2C H2C1 O3Z 0.88 2.48 3.24(3) 145.1 1_655
N2C H2C2 O3G 0.88 2.22 3.09(2) 171.1 1_655

loop_
_geom_torsion_atom_site_label_1
_geom_torsion_atom_site_label_2
_geom_torsion_atom_site_label_3
_geom_torsion_atom_site_label_4
_geom_torsion
O4C Cu1 Cu2 O5B -92.0(5)
O4A Cu1 Cu2 O5B 90.0(5)
O4B Cu1 Cu2 O5B -0.4(4)
O4D Cu1 Cu2 O5B 177.5(5)
O4C Cu1 Cu2 O5D 89.5(5)
O4A Cu1 Cu2 O5D -88.5(5)
O4B Cu1 Cu2 O5D -178.9(5)
O4D Cu1 Cu2 O5D -1.1(5)
O4C Cu1 Cu2 O5C 1.4(5)
O4A Cu1 Cu2 O5C -176.6(5)
O4B Cu1 Cu2 O5C 93.0(4)
O4D Cu1 Cu2 O5C -89.1(5)
O4C Cu1 Cu2 O5A 177.7(5)
O4A Cu1 Cu2 O5A -0.3(5)
O4B Cu1 Cu2 O5A -90.7(5)
O4D Cu1 Cu2 O5A 87.2(5)
O4G Cu3 Cu4 O5H 85.5(4)
O4F Cu3 Cu4 O5H -179.3(4)
O4H Cu3 Cu4 O5H -4.2(4)
O4E Cu3 Cu4 O5H -89.9(4)
O4G Cu3 Cu4 O5F -98.3(4)
O4F Cu3 Cu4 O5F -3.1(4)
O4H Cu3 Cu4 O5F 171.9(4)
O4E Cu3 Cu4 O5F 86.3(4)
O4G Cu3 Cu4 O5E 176.7(5)
O4F Cu3 Cu4 O5E -88.1(4)
O4H Cu3 Cu4 O5E 86.9(4)
O4E Cu3 Cu4 O5E 1.3(5)
O36 Cu3 Cu4 O5E -114(2)
O4G Cu3 Cu4 O5G -3.7(4)
O4F Cu3 Cu4 O5G 91.6(4)
O4H Cu3 Cu4 O5G -93.4(4)
O4E Cu3 Cu4 O5G -179.0(4)
O1G C1G C2G C3G 179.8(19)
N1G C1G C2G C3G 8(3)
O1G C1G C2G C6G -10(3)
N1G C1G C2G C6G 178.4(16)
C6G C2G C3G C4G -179.0(19)
C1G C2G C3G C9G 170.6(17)
C9G C3G C4G C5G -177.9(19)
C12G C4G C5G N1G -175.9(16)
C1G C2G C6G C7G -173.3(15)
C4G C3G C9G C8G -175.8(19)
C5G C4G C12G C11G 176.8(17)
C2G C1G N1G C13G 176.7(15)
O1G C1G N1G C5G -171.2(16)
C14G C13G N1G C1G -78.7(18)
C16G C13G N1G C5G -136.4(17)
C14G C13G N1G C5G 97.2(17)
O2G C5G N1G C1G 179.0(16)
C4G C5G N1G C13G 176.8(15)
N1G C13G C14G C15G -160.6(16)
C13G C14G C15G N2G -148.5(19)
N1G C13G C16G O5G -134.3(18)
C14G C13G C16G O4G 171.4(14)
C13G C16G O4G Cu3 -170.1(10)
O4F Cu3 O4G C16G -83.8(13)
O4H Cu3 O4G C16G 83.5(13)
O36 Cu3 O4G C16G -172.9(14)
Cu4 Cu3 O4G C16G -2.8(13)
C13G C16G O5G Cu4 166.1(12)
O5H Cu4 O5G C16G -71.4(13)
O5F Cu4 O5G C16G 99.1(14)
O3Z Cu4 O5G C16G -175.7(15)
O3A Cu4 O5G C16G -165.5(15)
Cu3 Cu4 O5G C16G 11.9(13)
O1A C1A C2A C3A 179.7(19)
N1A C1A C2A C3A -0.4(13)
N1A C1A C2A C6A 178.5(18)
C1A C2A C3A C4A -1.0(15)
C1A C2A C3A C9A 178.3(14)
C2A C3A C4A C12A 179.1(19)
C1A C2A C6A C7A 176.8(16)
C2A C3A C9A C10A -178.6(16)
O2A C5A N1A C1A 176.9(19)
C4A C5A N1A C13A 172.7(19)
C2A C1A N1A C13A -170.0(13)
O4B Cu1 O4A C16A 72.8(15)
O4D Cu1 O4A C16A -83.1(15)
N3J Cu1 O4A C16A 169.9(17)
N3I Cu1 O4A C16A 168.8(17)
Cu2 Cu1 O4A C16A -5.9(14)
O5B Cu2 O5A C16A -80.0(17)
O5D Cu2 O5A C16A 95.5(18)
O3E Cu2 O5A C16A -170.7(17)
Cu1 Cu2 O5A C16A 7.4(17)
Cu2 O5A C16A C13A 170.1(12)
Cu1 O4A C16A C13A -171.3(11)
O5A C16A C13A N1A -152.1(17)
O4A C16A C13A C14A 147.0(19)
N1B C1B C2B C6B 172.7(19)
C1B C2B C3B C9B -179.0(18)
C9B C3B C4B C5B 178.0(19)
C12B C4B C5B N1B -171.2(17)
C1B C2B C6B C7B 178.2(18)
C5B C4B C12B C11B 179.7(17)
O1B C1B N1B C5B -174.2(18)
C2B C1B N1B C13B -172.8(17)
O2B C5B N1B C1B -177.1(18)
C4B C5B N1B C13B 173.1(17)
C16B C13B N1B C5B -141.9(18)
N1B C13B C14B C15B -165.1(16)
N1B C13B C16B O5B -139.2(17)
C14B C13B C16B O4B 175.7(14)
C13B C16B O4B Cu1 175.6(12)
O4C Cu1 O4B C16B 84.1(13)
O4A Cu1 O4B C16B -90.8(13)
N3J Cu1 O4B C16B 170.7(15)
N3I Cu1 O4B C16B -179.7(14)
Cu2 Cu1 O4B C16B -2.6(12)
C13B C16B O5B Cu2 -175.3(13)
O5C Cu2 O5B C16B -76.1(14)
O5A Cu2 O5B C16B 82.6(14)
O3E Cu2 O5B C16B 178.5(14)
Cu1 Cu2 O5B C16B 3.7(13)
N1C C13C C14C C15C -52(3)
C16C C13C C14C C15C -175.0(18)
C13C C14C C15C O3C -44(3)
C13C C14C C15C N2C 133(2)
N1C C13C C16C O5C -158.0(16)
C14C C13C C16C O4C 145.5(16)
C13C C16C O4C Cu1 -171.8(12)
O4B Cu1 O4C C16C -83.3(13)
O4D Cu1 O4C C16C 72.5(13)
N3J Cu1 O4C C16C 179.8(15)
N3I Cu1 O4C C16C -179.4(15)
Cu2 Cu1 O4C C16C -4.6(12)
C13C C16C O5C Cu2 173.4(13)
O5B Cu2 O5C C16C 88.3(14)
O5D Cu2 O5C C16C -86.6(14)
O3E Cu2 O5C C16C 179.9(13)
Cu1 Cu2 O5C C16C 1.5(13)
C1D C2D C3D C9D 179.0(18)
C2D C1D N1D C13D -172.7(16)
C4D C5D N1D C13D 173.1(18)
C14D C13D C16D O4D 166.9(15)
C13D C16D O4D Cu1 177.5(10)
O4C Cu1 O4D C16D -86.3(14)
O4A Cu1 O4D C16D 89.5(14)
N3J Cu1 O4D C16D -172.6(15)
N3I Cu1 O4D C16D 177.4(15)
Cu2 Cu1 O4D C16D 0.6(13)
C13D C16D O5D Cu2 -178.3(15)
O5C Cu2 O5D C16D 82.4(17)
O5A Cu2 O5D C16D -76.6(17)
O3E Cu2 O5D C16D -172.4(17)
Cu1 Cu2 O5D C16D 2.3(17)
O1E C1E C2E C3E 177.5(13)
N1E C1E C2E C3E 1.3(10)
O1E C1E C2E C6E -0.9(15)
N1E C1E C2E C6E -177.1(14)
C6E C2E C3E C4E 177.0(16)
C1E C2E C3E C4E -1.2(12)
C6E C2E C3E C9E -4.5(15)
C1E C2E C3E C9E 177.3(11)
C2E C3E C4E C12E 177.0(14)
C9E C3E C4E C5E -172.3(16)
C3E C4E C5E O2E -176.9(19)
C12E C4E C5E N1E 177.9(14)
C1E C2E C6E C7E -177.4(14)
C4E C3E C9E C8E -174.4(16)
C2E C3E C9E C10E 175.7(12)
C5E C4E C12E C11E 177.3(15)
O1E C1E N1E C5E 177.6(13)
C2E C1E N1E C5E -5.9(17)
C2E C1E N1E C13E 176.0(10)
O2E C5E N1E C1E 179.0(14)
C4E C5E N1E C13E -172.3(15)
C14E C13E N1E C1E -77.1(18)
C16E C13E N1E C1E 55.7(19)
C14E C13E N1E C5E 104.8(19)
C16E C13E N1E C5E -122.3(17)
N1E C13E C14E C15E -151.8(17)
N1E C13E C16E O5E -152.4(14)
C14E C13E C16E O4E 156.8(16)
C14E C15E O3E Cu2 164.3(15)
C13E C16E O4E Cu3 -178.5(11)
O4F Cu3 O4E C16E 79.8(11)
O4H Cu3 O4E C16E -88.0(11)
O36 Cu3 O4E C16E 168.6(11)
Cu4 Cu3 O4E C16E -1.9(11)
C13E C16E O5E Cu4 -179.8(10)
O5H Cu4 O5E C16E 82.0(14)
O5F Cu4 O5E C16E -89.7(14)
O3Z Cu4 O5E C16E -173.4(15)
O3A Cu4 O5E C16E 176.2(15)
Cu3 Cu4 O5E C16E -1.2(13)
N1F C1F C2F C6F -171.7(18)
C1F C2F C3F C9F -177.9(19)
C2F C3F C4F C12F 177(2)
C9F C3F C4F C5F 176.1(19)
C3F C4F C5F O2F -173(2)
C12F C4F C5F N1F -176.2(16)
C1F C2F C6F C7F -179.9(17)
C5F C4F C12F C11F -173.2(17)
O1F C1F N1F C5F 178.6(18)
C2F C1F N1F C13F 178.0(17)
O2F C5F N1F C1F 174.6(18)
C4F C5F N1F C13F -179.8(17)
C16F C13F N1F C5F -124.1(18)
C14F C13F N1F C5F 100.4(19)
N1F C13F C14F C15F -160.3(13)
C13F C14F C15F N2F -147.6(15)
N1F C13F C16F O5F -146.1(15)
C14F C13F C16F O4F 167.0(14)
C13F C16F O4F Cu3 162.7(11)
O4G Cu3 O4F C16F 91.9(12)
O4E Cu3 O4F C16F -81.6(12)
O36 Cu3 O4F C16F -174.9(13)
Cu4 Cu3 O4F C16F 9.8(12)
O4F C16F O5F Cu4 9.0(19)
C13F C16F O5F Cu4 -167.7(12)
O5E Cu4 O5F C16F 77.5(11)
O5G Cu4 O5F C16F -86.9(12)
O3Z Cu4 O5F C16F -177.8(13)
O3A Cu4 O5F C16F 167.9(13)
Cu3 Cu4 O5F C16F -1.9(11)
O1H C1H C2H C3H -174.6(17)
N1H C1H C2H C6H -174.0(16)
C6H C2H C3H C4H 179.3(17)
C1H C2H C3H C9H -176.1(17)
C2H C3H C4H C12H -175.1(17)
C9H C3H C4H C5H 173.8(17)
C3H C4H C5H O2H 175.8(19)
C12H C4H C5H N1H 172.5(15)
C1H C2H C6H C7H -179.8(16)
C4H C3H C9H C8H 178.7(18)
C2H C3H C9H C10H 178.9(18)
C5H C4H C12H C11H -173.6(17)
O1H C1H N1H C5H 171.3(15)
C2H C1H N1H C13H 174.2(15)
O2H C5H N1H C1H -171.5(16)
C4H C5H N1H C13H -176.1(15)
C14H C13H N1H C5H 107.6(18)
C16H C13H N1H C5H -126.5(16)
C16H C13H C14H C15H 165.2(15)
C13H C14H C15H O3H -61.3(15)
C13H C14H C15H N2H 118.6(14)
N1H C13H C16H O5H -127.2(15)
N1H C13H C16H O4H 53.6(18)
C14H C13H C16H O4H 179.9(15)
C13H C16H O4H Cu3 177.2(9)
O4G Cu3 O4H C16H -78.5(12)
O4E Cu3 O4H C16H 95.9(12)
O36 Cu3 O4H C16H -171.7(12)
Cu4 Cu3 O4H C16H 4.4(11)
C13H C16H O5H Cu4 177.2(9)
O5E Cu4 O5H C16H -73.9(13)
O5G Cu4 O5H C16H 90.7(13)
O3Z Cu4 O5H C16H -178.4(13)
O3A Cu4 O5H C16H -164.6(14)
Cu3 Cu4 O5H C16H 5.4(12)
O4C Cu1 N3I C21I 170.2(13)
O4A Cu1 N3I C21I -11.4(14)
O4B Cu1 N3I C21I 78.6(14)
O4D Cu1 N3I C21I -98.0(14)
O4C Cu1 N3I C25I -9.2(15)
O4A Cu1 N3I C25I 169.2(15)
O4B Cu1 N3I C25I -100.8(14)
O4D Cu1 N3I C25I 82.5(15)
O4C Cu1 N3J C21J 166.8(14)
O4A Cu1 N3J C21J -14.8(14)
O4B Cu1 N3J C21J 76.3(13)
O4D Cu1 N3J C21J -104.4(13)
O4C Cu1 N3J C25J -26.5(15)
O4A Cu1 N3J C25J 151.8(14)
O4B Cu1 N3J C25J -117.0(15)
O4D Cu1 N3J C25J 62.3(16)
O4G Cu3 O36 C31 117.8(19)
O4F Cu3 O36 C31 23.8(19)
O4H Cu3 O36 C31 -152.1(18)
O4E Cu3 O36 C31 -65.7(19)
C32 O37 C31 C34 -166.6(17)
O37 C31 C34 O38 -173.5(17)
